data_4515590
loop_
_publ_author_name
'Boudjelel, Maxime'
'Sosa Carrizo, E. Daiann'
'Mallet&#x2212;Ladeira, Sonia'
'Massou, St\'ephane'
'Miqueu, Karinne'
'Bouhadir, Ghenwa'
'Bourissou, Didier'

_publ_section_title
;
 Catalytic Dehydrogenation of (Di)Amine-Boranes with a Geometrically
 Constrained Phosphine-Borane Lewis Pair
;
_journal_issue 5
_journal_name_full 'ACS Catalysis'
_journal_page_first 4459
_journal_paper_doi 10.1021/acscatal.8b00152
_journal_volume 8
_journal_year 2018
_chemical_compound_source 'synthesis as described'
_chemical_formula_moiety 'C28 H27 B2 F12 P'
_chemical_formula_sum 'C28 H27 B2 F12 P'
_chemical_formula_weight 644.09
_space_group_IT_number 2
_space_group_name_Hall '-P 1'
_space_group_name_H-M_alt 'P -1'
_symmetry_cell_setting triclinic
_symmetry_Int_Tables_number 2
_symmetry_space_group_name_Hall '-P 1'
_symmetry_space_group_name_H-M 'P -1'
_atom_sites_solution_hydrogens mixed
_cell_angle_alpha 71.0920(10)
_cell_angle_beta 69.5780(10)
_cell_angle_gamma 64.3290(10)
_cell_formula_units_Z 2
_cell_length_a 11.7104(3)
_cell_length_b 12.4425(3)
_cell_length_c 12.4488(3)
_cell_measurement_reflns_used 9885
_cell_measurement_temperature 193(2)
_cell_measurement_theta_max 31.60
_cell_measurement_theta_min 2.82
_cell_volume 1499.65(7)
_computing_cell_refinement 'APEX2 and SAINT'
_computing_data_collection APEX2
_computing_data_reduction SAINT
_computing_molecular_graphics 'Ortep-3 for Windows (Farrugia, 1997)'
_computing_publication_material 'WinGX publication routines (Farrugia, 1999)'
_computing_structure_refinement 'SHELXL-2014/7 (Sheldrick, 2014)'
_computing_structure_solution 'SHELXT (Sheldrick, 2015)'
_diffrn_ambient_temperature 193(2)
_diffrn_measured_fraction_theta_full 0.998
_diffrn_measured_fraction_theta_max 0.997
_diffrn_measurement_device_type 'Bruker D8 VENTURE'
_diffrn_measurement_method 'phi and omega scans'
_diffrn_radiation_monochromator triumph
_diffrn_radiation_source 'fine focus sealed tube'
_diffrn_radiation_type MoK\a
_diffrn_radiation_wavelength 0.71073
_diffrn_reflns_av_R_equivalents 0.0337
_diffrn_reflns_av_unetI/netI 0.0301
_diffrn_reflns_Laue_measured_fraction_full 0.998
_diffrn_reflns_Laue_measured_fraction_max 0.997
_diffrn_reflns_limit_h_max 18
_diffrn_reflns_limit_h_min -18
_diffrn_reflns_limit_k_max 19
_diffrn_reflns_limit_k_min -19
_diffrn_reflns_limit_l_max 19
_diffrn_reflns_limit_l_min -19
_diffrn_reflns_number 55747
_diffrn_reflns_point_group_measured_fraction_full 0.998
_diffrn_reflns_point_group_measured_fraction_max 0.997
_diffrn_reflns_theta_full 25.242
_diffrn_reflns_theta_max 34.165
_diffrn_reflns_theta_min 1.783
_diffrn_standards_decay_% 0
_diffrn_standards_interval_count 0
_diffrn_standards_interval_time 0
_diffrn_standards_number 0
_exptl_absorpt_coefficient_mu 0.184
_exptl_absorpt_correction_T_max 0.7467
_exptl_absorpt_correction_T_min 0.7083
_exptl_absorpt_correction_type multi-scan
_exptl_absorpt_process_details 'SADABS (Bruker-AXS)'
_exptl_crystal_colour colourless
_exptl_crystal_density_diffrn 1.426
_exptl_crystal_density_method 'not measured'
_exptl_crystal_description block
_exptl_crystal_F_000 656
_exptl_crystal_size_max 0.26
_exptl_crystal_size_mid 0.12
_exptl_crystal_size_min 0.1
_refine_diff_density_max 0.802
_refine_diff_density_min -0.642
_refine_diff_density_rms 0.119
_refine_ls_extinction_method none
_refine_ls_goodness_of_fit_ref 1.052
_refine_ls_hydrogen_treatment mixed
_refine_ls_matrix_type full
_refine_ls_number_parameters 470
_refine_ls_number_reflns 12372
_refine_ls_number_restraints 193
_refine_ls_restrained_S_all 1.088
_refine_ls_R_factor_all 0.0927
_refine_ls_R_factor_gt 0.0628
_refine_ls_shift/su_max 0.003
_refine_ls_shift/su_mean 0
_refine_ls_structure_factor_coef Fsqd
_refine_ls_weighting_details 'w=1/[\s^2^(Fo^2^)+(0.1250P)^2^+0.4454P] where P=(Fo^2^+2Fc^2^)/3'
_refine_ls_weighting_scheme calc
_refine_ls_wR_factor_gt 0.1901
_refine_ls_wR_factor_ref 0.2248
_reflns_Friedel_coverage 0
_reflns_number_gt 8557
_reflns_number_total 12372
_reflns_threshold_expression 'I > 2\s(I)'
_cod_data_source_file cs8b00152_si_002.cif
_cod_data_source_block 2-BH3
_cod_database_code 4515590

loop_
_symmetry_equiv_pos_as_xyz
'x, y, z'
'-x, -y, -z'

loop_
_atom_site_label
_atom_site_type_symbol
_atom_site_fract_x
_atom_site_fract_y
_atom_site_fract_z
_atom_site_U_iso_or_equiv
_atom_site_adp_type
_atom_site_occupancy
_atom_site_site_symmetry_order
_atom_site_calc_flag
_atom_site_refinement_flags_posn
_atom_site_refinement_flags_adp
_atom_site_refinement_flags_occupancy
_atom_site_disorder_assembly
_atom_site_disorder_group
C1 C 0.24083(14) 0.81316(14) 0.30990(12) 0.0280(3) Uani 1 1 d . . . . .
C2 C 0.33356(13) 0.74326(13) 0.37660(12) 0.0261(2) Uani 1 1 d . . . . .
C3 C 0.30280(17) 0.65342(16) 0.47150(14) 0.0362(3) Uani 1 1 d . . . . .
H3 H 0.36314 0.604445 0.518828 0.043 Uiso 1 1 calc R U . . .
C4 C 0.18739(19) 0.63402(18) 0.49822(16) 0.0413(4) Uani 1 1 d . . . . .
H4 H 0.170156 0.571839 0.562623 0.05 Uiso 1 1 calc R U . . .
C5 C 0.09692(18) 0.70454(19) 0.43178(17) 0.0428(4) Uani 1 1 d . . . . .
H5 H 0.017382 0.691521 0.450618 0.051 Uiso 1 1 calc R U . . .
C6 C 0.12338(16) 0.79433(18) 0.33753(16) 0.0385(4) Uani 1 1 d . . . . .
H6 H 0.061713 0.843276 0.291488 0.046 Uiso 1 1 calc R U . . .
C7 C 0.3009(2) 0.8907(2) 0.05110(15) 0.0433(4) Uani 1 1 d . . . . .
H7 H 0.331092 0.952316 -0.013871 0.052 Uiso 1 1 calc R U . . .
C8 C 0.1766(3) 0.8949(3) 0.0324(2) 0.0724(8) Uani 1 1 d . . . . .
H8A H 0.193806 0.883967 -0.047019 0.109 Uiso 1 1 calc R U . . .
H8B H 0.10699 0.973828 0.042622 0.109 Uiso 1 1 calc R U . . .
H8C H 0.14937 0.829546 0.089537 0.109 Uiso 1 1 calc R U . . .
C9 C 0.4096(3) 0.7669(3) 0.0418(2) 0.0708(8) Uani 1 1 d . . . . .
H9A H 0.380209 0.703129 0.099817 0.106 Uiso 1 1 calc R U . . .
H9B H 0.487054 0.765593 0.056674 0.106 Uiso 1 1 calc R U . . .
H9C H 0.431288 0.752287 -0.036919 0.106 Uiso 1 1 calc R U . . .
C10 C 0.1347(2) 1.07243(19) 0.1998(2) 0.0492(5) Uani 1 1 d . . . . .
H10 H 0.059688 1.061244 0.189788 0.059 Uiso 1 1 calc R U . . .
C11 C 0.1650(3) 1.1750(2) 0.1016(3) 0.0705(8) Uani 1 1 d . . . . .
H11A H 0.088279 1.250451 0.106368 0.106 Uiso 1 1 calc R U . . .
H11B H 0.187201 1.1537 0.025779 0.106 Uiso 1 1 calc R U . . .
H11C H 0.238948 1.186654 0.109688 0.106 Uiso 1 1 calc R U . . .
C12 C 0.0961(4) 1.1029(3) 0.3202(3) 0.0809(9) Uani 1 1 d . . . . .
H12A H 0.166589 1.119031 0.329548 0.121 Uiso 1 1 calc R U . . .
H12B H 0.081192 1.033958 0.381352 0.121 Uiso 1 1 calc R U . . .
H12C H 0.015953 1.175241 0.326672 0.121 Uiso 1 1 calc R U . . .
C13 C 0.59853(14) 0.66513(14) 0.28859(12) 0.0279(3) Uani 1 1 d . . . . .
C14 C 0.59726(17) 0.57239(15) 0.25027(14) 0.0341(3) Uani 1 1 d . . . . .
H14 H 0.517082 0.56144 0.26628 0.041 Uiso 1 1 calc R U . . .
C15 C 0.71122(19) 0.49533(17) 0.18890(16) 0.0414(4) Uani 1 1 d D U . . .
C19 C 0.7037(8) 0.4050(7) 0.1380(7) 0.0739(18) Uani 0.625(5) 1 d D U P A 1
F1 F 0.6077(6) 0.3680(5) 0.1984(5) 0.132(3) Uani 0.625(5) 1 d D U P A 1
F2 F 0.6960(4) 0.4427(4) 0.0290(3) 0.0929(12) Uani 0.625(5) 1 d D U P A 1
F3 F 0.8117(6) 0.3032(4) 0.1378(6) 0.1209(19) Uani 0.625(5) 1 d D U P A 1
C19' C 0.7062(12) 0.3907(10) 0.1577(11) 0.068(2) Uani 0.375(5) 1 d D U P A 2
F1' F 0.5913(9) 0.4164(7) 0.1407(8) 0.103(2) Uani 0.375(5) 1 d D U P A 2
F2' F 0.8059(8) 0.3487(8) 0.0754(7) 0.112(3) Uani 0.375(5) 1 d D U P A 2
F3' F 0.7238(9) 0.2915(5) 0.2449(7) 0.114(2) Uani 0.375(5) 1 d D U P A 2
C16 C 0.83026(18) 0.50690(17) 0.16561(15) 0.0413(4) Uani 1 1 d . . . . .
H16 H 0.907805 0.453889 0.123986 0.05 Uiso 1 1 calc R U . . .
C17 C 0.83359(15) 0.59757(16) 0.20444(14) 0.0339(3) Uani 1 1 d . . . . .
C18 C 0.71975(14) 0.67603(15) 0.26388(13) 0.0302(3) Uani 1 1 d . . . . .
H18 H 0.724211 0.738627 0.288378 0.036 Uiso 1 1 calc R U . . .
C20 C 0.96078(18) 0.6088(2) 0.18858(18) 0.0468(4) Uani 1 1 d . . . . .
C21 C 0.47985(13) 0.78624(13) 0.46950(12) 0.0273(3) Uani 1 1 d . . . . .
C22 C 0.57964(14) 0.71254(14) 0.52680(13) 0.0292(3) Uani 1 1 d . . . . .
H22 H 0.645932 0.64331 0.497688 0.035 Uiso 1 1 calc R U . . .
C23 C 0.58421(14) 0.73831(14) 0.62599(13) 0.0297(3) Uani 1 1 d D . . . .
C27 C 0.69525(17) 0.65573(18) 0.68229(16) 0.0411(4) Uani 1 1 d D . . . .
F7 F 0.6750(7) 0.6791(6) 0.7870(4) 0.0700(15) Uani 0.632(19) 1 d D U P B 1
F8 F 0.8065(5) 0.6663(11) 0.6188(7) 0.096(3) Uani 0.632(19) 1 d D U P B 1
F9 F 0.7075(7) 0.5410(4) 0.7079(7) 0.0726(16) Uani 0.632(19) 1 d D U P B 1
F7' F 0.7133(14) 0.7001(12) 0.7517(16) 0.087(3) Uani 0.368(19) 1 d D U P B 2
F8' F 0.8075(8) 0.6220(12) 0.6030(9) 0.075(3) Uani 0.368(19) 1 d D U P B 2
F9' F 0.6853(13) 0.5505(10) 0.7371(13) 0.090(3) Uani 0.368(19) 1 d D U P B 2
C24 C 0.48908(15) 0.83729(14) 0.67164(13) 0.0298(3) Uani 1 1 d . . . . .
H24 H 0.493259 0.855281 0.738438 0.036 Uiso 1 1 calc R U . . .
C25 C 0.38687(14) 0.91012(14) 0.61743(13) 0.0281(3) Uani 1 1 d . . . . .
C26 C 0.38297(14) 0.88474(14) 0.51837(13) 0.0295(3) Uani 1 1 d . . . . .
H26 H 0.312382 0.935814 0.482696 0.035 Uiso 1 1 calc R U . . .
C28 C 0.27596(17) 1.01119(16) 0.66978(15) 0.0353(3) Uani 1 1 d . . . . .
B1 B 0.46907(15) 0.75814(15) 0.35661(14) 0.0273(3) Uani 1 1 d . . . . .
B2 B 0.4297(2) 0.9456(2) 0.1965(2) 0.0434(5) Uani 1 1 d . . . . .
F4 F 0.96091(18) 0.71918(19) 0.1398(2) 0.1036(8) Uani 1 1 d . . . . .
F5 F 1.06064(17) 0.5347(3) 0.1270(3) 0.1231(10) Uani 1 1 d . . . . .
F6 F 0.98936(18) 0.5831(3) 0.28865(17) 0.1043(8) Uani 1 1 d . . . . .
F10 F 0.23857(15) 1.11293(11) 0.59108(12) 0.0600(4) Uani 1 1 d . . . . .
F11 F 0.30248(14) 1.04107(13) 0.75032(13) 0.0597(4) Uani 1 1 d . . . . .
F12 F 0.16986(12) 0.98196(13) 0.72509(13) 0.0565(3) Uani 1 1 d . . . . .
P1 P 0.27628(4) 0.93061(4) 0.18910(3) 0.02994(11) Uani 1 1 d . . . . .
H2B H 0.515(4) 0.929(3) 0.111(3) 0.091(11) Uiso 1 1 d . . . . .
H2C H 0.466(2) 0.869(2) 0.2789(19) 0.036(5) Uiso 1 1 d . . . . .
H2A H 0.401(3) 1.032(3) 0.214(3) 0.090(11) Uiso 1 1 d . . . . .

loop_
_atom_site_aniso_label
_atom_site_aniso_U_11
_atom_site_aniso_U_22
_atom_site_aniso_U_33
_atom_site_aniso_U_23
_atom_site_aniso_U_13
_atom_site_aniso_U_12
C1 0.0253(6) 0.0332(7) 0.0263(6) -0.0036(5) -0.0081(5) -0.0117(5)
C2 0.0256(6) 0.0285(6) 0.0243(5) -0.0067(5) -0.0071(4) -0.0081(5)
C3 0.0393(8) 0.0356(8) 0.0308(7) 0.0002(6) -0.0107(6) -0.0144(6)
C4 0.0453(9) 0.0419(9) 0.0347(8) -0.0027(6) -0.0023(7) -0.0235(8)
C5 0.0357(8) 0.0555(11) 0.0419(9) -0.0085(8) -0.0019(7) -0.0275(8)
C6 0.0294(7) 0.0505(10) 0.0383(8) -0.0033(7) -0.0112(6) -0.0187(7)
C7 0.0558(10) 0.0549(11) 0.0277(7) 0.0003(7) -0.0163(7) -0.0289(9)
C8 0.0855(18) 0.116(2) 0.0506(12) -0.0088(14) -0.0309(12) -0.0617(18)
C9 0.094(2) 0.0707(17) 0.0409(11) -0.0212(11) -0.0152(12) -0.0182(15)
C10 0.0418(9) 0.0406(10) 0.0580(11) -0.0025(8) -0.0239(9) -0.0048(8)
C11 0.0720(16) 0.0400(11) 0.0814(18) 0.0117(11) -0.0395(14) -0.0052(11)
C12 0.088(2) 0.0520(15) 0.0764(19) -0.0247(13) -0.0139(16) 0.0016(14)
C13 0.0270(6) 0.0295(6) 0.0262(6) -0.0062(5) -0.0087(5) -0.0071(5)
C14 0.0359(7) 0.0344(7) 0.0325(7) -0.0098(6) -0.0030(6) -0.0153(6)
C15 0.0475(9) 0.0341(8) 0.0394(8) -0.0151(6) 0.0048(7) -0.0183(7)
C19 0.071(3) 0.061(3) 0.083(3) -0.043(2) 0.038(2) -0.042(2)
F1 0.143(4) 0.129(4) 0.149(4) -0.101(3) 0.092(3) -0.118(3)
F2 0.132(3) 0.114(3) 0.082(2) -0.0428(18) -0.0235(19) -0.073(2)
F3 0.145(4) 0.053(2) 0.163(5) -0.060(3) -0.045(4) -0.003(2)
C19' 0.077(4) 0.060(3) 0.082(4) -0.051(3) 0.022(3) -0.046(3)
F1' 0.138(5) 0.092(4) 0.126(5) -0.054(4) -0.040(4) -0.056(4)
F2' 0.117(4) 0.117(5) 0.122(5) -0.099(4) 0.075(4) -0.089(4)
F3' 0.138(5) 0.053(3) 0.153(5) -0.017(3) -0.010(4) -0.060(3)
C16 0.0397(8) 0.0347(8) 0.0355(8) -0.0101(6) 0.0043(6) -0.0093(7)
C17 0.0287(6) 0.0376(8) 0.0291(6) -0.0035(6) -0.0059(5) -0.0097(6)
C18 0.0275(6) 0.0329(7) 0.0294(6) -0.0077(5) -0.0088(5) -0.0078(5)
C20 0.0288(7) 0.0611(12) 0.0437(9) -0.0111(8) -0.0053(6) -0.0126(8)
C21 0.0245(6) 0.0299(6) 0.0281(6) -0.0072(5) -0.0105(5) -0.0065(5)
C22 0.0249(6) 0.0316(7) 0.0296(6) -0.0075(5) -0.0111(5) -0.0044(5)
C23 0.0272(6) 0.0341(7) 0.0292(6) -0.0037(5) -0.0138(5) -0.0090(5)
C27 0.0353(8) 0.0476(10) 0.0396(8) -0.0061(7) -0.0211(7) -0.0070(7)
F7 0.065(3) 0.086(3) 0.0513(18) -0.0248(16) -0.0413(17) 0.0077(18)
F8 0.0332(15) 0.145(6) 0.078(3) 0.034(3) -0.0269(17) -0.036(3)
F9 0.083(3) 0.0423(17) 0.101(3) -0.014(2) -0.070(3) 0.0064(17)
F7' 0.085(6) 0.082(4) 0.125(7) -0.048(5) -0.081(5) 0.003(4)
F8' 0.029(2) 0.102(6) 0.067(3) -0.008(4) -0.026(2) 0.004(3)
F9' 0.070(4) 0.077(5) 0.095(5) 0.046(4) -0.040(4) -0.031(4)
C24 0.0318(6) 0.0350(7) 0.0278(6) -0.0056(5) -0.0110(5) -0.0144(6)
C25 0.0264(6) 0.0282(6) 0.0302(6) -0.0068(5) -0.0080(5) -0.0088(5)
C26 0.0258(6) 0.0312(7) 0.0307(6) -0.0082(5) -0.0116(5) -0.0046(5)
C28 0.0362(7) 0.0332(7) 0.0356(7) -0.0110(6) -0.0089(6) -0.0088(6)
B1 0.0248(6) 0.0296(7) 0.0280(6) -0.0066(5) -0.0100(5) -0.0069(5)
B2 0.0466(10) 0.0443(11) 0.0494(11) 0.0135(8) -0.0302(9) -0.0274(9)
F4 0.0650(10) 0.0873(13) 0.162(2) 0.0256(13) -0.0481(12) -0.0508(10)
F5 0.0383(8) 0.168(2) 0.177(2) -0.118(2) 0.0315(11) -0.0363(11)
F6 0.0622(10) 0.188(2) 0.0731(11) -0.0031(13) -0.0333(9) -0.0584(13)
F10 0.0694(9) 0.0330(6) 0.0519(7) -0.0063(5) -0.0132(6) 0.0014(5)
F11 0.0618(8) 0.0588(8) 0.0668(8) -0.0398(7) -0.0215(7) -0.0055(6)
F12 0.0347(5) 0.0552(7) 0.0701(8) -0.0246(6) 0.0052(5) -0.0135(5)
P1 0.02996(18) 0.0334(2) 0.02962(18) 0.00079(14) -0.01544(14) -0.01308(15)

loop_
_atom_type_symbol
_atom_type_description
_atom_type_scat_dispersion_real
_atom_type_scat_dispersion_imag
_atom_type_scat_source
C C 0.0033 0.0016 'International Tables Vol C Tables 4.2.6.8 and 6.1.1.4'
H H 0 0 'International Tables Vol C Tables 4.2.6.8 and 6.1.1.4'
B B 0.0013 0.0007 'International Tables Vol C Tables 4.2.6.8 and 6.1.1.4'
F F 0.0171 0.0103 'International Tables Vol C Tables 4.2.6.8 and 6.1.1.4'
P P 0.1023 0.0942 'International Tables Vol C Tables 4.2.6.8 and 6.1.1.4'

loop_
_geom_angle_atom_site_label_1
_geom_angle_atom_site_label_2
_geom_angle_atom_site_label_3
_geom_angle
C6 C1 C2 121.42(14)
C6 C1 P1 120.93(12)
C2 C1 P1 117.63(10)
C1 C2 C3 116.58(13)
C1 C2 B1 126.31(12)
C3 C2 B1 117.09(13)
C4 C3 C2 122.04(16)
C4 C3 H3 119
C2 C3 H3 119
C5 C4 C3 120.42(16)
C5 C4 H4 119.8
C3 C4 H4 119.8
C4 C5 C6 119.36(15)
C4 C5 H5 120.3
C6 C5 H5 120.3
C5 C6 C1 120.17(16)
C5 C6 H6 119.9
C1 C6 H6 119.9
C9 C7 C8 111.0(2)
C9 C7 P1 110.22(14)
C8 C7 P1 113.80(17)
C9 C7 H7 107.2
C8 C7 H7 107.2
P1 C7 H7 107.2
C7 C8 H8A 109.5
C7 C8 H8B 109.5
H8A C8 H8B 109.5
C7 C8 H8C 109.5
H8A C8 H8C 109.5
H8B C8 H8C 109.5
C7 C9 H9A 109.5
C7 C9 H9B 109.5
H9A C9 H9B 109.5
C7 C9 H9C 109.5
H9A C9 H9C 109.5
H9B C9 H9C 109.5
C11 C10 C12 111.4(2)
C11 C10 P1 109.59(17)
C12 C10 P1 110.62(16)
C11 C10 H10 108.4
C12 C10 H10 108.4
P1 C10 H10 108.4
C10 C11 H11A 109.5
C10 C11 H11B 109.5
H11A C11 H11B 109.5
C10 C11 H11C 109.5
H11A C11 H11C 109.5
H11B C11 H11C 109.5
C10 C12 H12A 109.5
C10 C12 H12B 109.5
H12A C12 H12B 109.5
C10 C12 H12C 109.5
H12A C12 H12C 109.5
H12B C12 H12C 109.5
C14 C13 C18 116.90(14)
C14 C13 B1 122.94(13)
C18 C13 B1 120.15(13)
C13 C14 C15 121.28(15)
C13 C14 H14 119.4
C15 C14 H14 119.4
C16 C15 C14 121.14(16)
C16 C15 C19 119.0(3)
C14 C15 C19 119.6(3)
C16 C15 C19' 119.6(5)
C14 C15 C19' 119.1(5)
F1 C19 F2 107.9(7)
F1 C19 F3 105.0(7)
F2 C19 F3 104.5(6)
F1 C19 C15 112.8(5)
F2 C19 C15 114.9(5)
F3 C19 C15 111.1(6)
F2' C19' F1' 115.5(10)
F2' C19' F3' 100.0(9)
F1' C19' F3' 105.7(9)
F2' C19' C15 111.9(8)
F1' C19' C15 111.6(8)
F3' C19' C15 111.3(8)
C17 C16 C15 118.35(15)
C17 C16 H16 120.8
C15 C16 H16 120.8
C16 C17 C18 120.70(15)
C16 C17 C20 120.49(16)
C18 C17 C20 118.74(17)
C17 C18 C13 121.63(15)
C17 C18 H18 119.2
C13 C18 H18 119.2
F5 C20 F6 104.9(2)
F5 C20 F4 107.4(2)
F6 C20 F4 105.2(2)
F5 C20 C17 113.7(2)
F6 C20 C17 111.74(16)
F4 C20 C17 113.14(17)
C22 C21 C26 116.70(13)
C22 C21 B1 123.02(13)
C26 C21 B1 120.20(12)
C21 C22 C23 121.41(14)
C21 C22 H22 119.3
C23 C22 H22 119.3
C24 C23 C22 121.05(13)
C24 C23 C27 120.49(14)
C22 C23 C27 118.45(15)
F7' C27 F9' 108.8(7)
F8 C27 F9 109.3(5)
F7' C27 F8' 107.2(6)
F9' C27 F8' 100.8(7)
F8 C27 F7 107.0(4)
F9 C27 F7 103.2(4)
F7' C27 C23 115.0(5)
F9' C27 C23 112.4(6)
F8 C27 C23 112.6(3)
F9 C27 C23 112.7(3)
F8' C27 C23 111.6(5)
F7 C27 C23 111.6(3)
C23 C24 C25 118.37(13)
C23 C24 H24 120.8
C25 C24 H24 120.8
C26 C25 C24 120.46(14)
C26 C25 C28 119.22(13)
C24 C25 C28 120.20(14)
C25 C26 C21 121.97(13)
C25 C26 H26 119
C21 C26 H26 119
F10 C28 F12 105.88(15)
F10 C28 F11 106.74(15)
F12 C28 F11 105.38(15)
F10 C28 C25 113.31(14)
F12 C28 C25 111.91(14)
F11 C28 C25 113.01(14)
C2 B1 C13 117.11(13)
C2 B1 C21 112.55(12)
C13 B1 C21 116.52(11)
C2 B1 H2C 107.6(9)
C13 B1 H2C 100.9(9)
C21 B1 H2C 99.2(9)
P1 B2 H2B 112.4(18)
P1 B2 H2C 106.4(11)
H2B B2 H2C 109(2)
P1 B2 H2A 107(2)
H2B B2 H2A 113(3)
H2C B2 H2A 109(2)
C1 P1 C10 108.63(9)
C1 P1 C7 109.47(8)
C10 P1 C7 107.39(10)
C1 P1 B2 108.12(7)
C10 P1 B2 111.86(11)
C7 P1 B2 111.33(10)

loop_
_geom_bond_atom_site_label_1
_geom_bond_atom_site_label_2
_geom_bond_distance
C1 C6 1.401(2)
C1 C2 1.4029(19)
C1 P1 1.7986(15)
C2 C3 1.404(2)
C2 B1 1.601(2)
C3 C4 1.383(3)
C3 H3 0.95
C4 C5 1.383(3)
C4 H4 0.95
C5 C6 1.385(3)
C5 H5 0.95
C6 H6 0.95
C7 C9 1.523(4)
C7 C8 1.529(3)
C7 P1 1.8340(19)
C7 H7 1
C8 H8A 0.98
C8 H8B 0.98
C8 H8C 0.98
C9 H9A 0.98
C9 H9B 0.98
C9 H9C 0.98
C10 C11 1.525(3)
C10 C12 1.530(4)
C10 P1 1.829(2)
C10 H10 1
C11 H11A 0.98
C11 H11B 0.98
C11 H11C 0.98
C12 H12A 0.98
C12 H12B 0.98
C12 H12C 0.98
C13 C14 1.391(2)
C13 C18 1.401(2)
C13 B1 1.604(2)
C14 C15 1.392(2)
C14 H14 0.95
C15 C16 1.383(3)
C15 C19 1.502(7)
C15 C19' 1.503(9)
C19 F1 1.294(7)
C19 F2 1.306(8)
C19 F3 1.348(9)
C19' F2' 1.291(12)
C19' F1' 1.319(12)
C19' F3' 1.346(13)
C16 C17 1.383(3)
C16 H16 0.95
C17 C18 1.389(2)
C17 C20 1.495(3)
C18 H18 0.95
C20 F5 1.305(3)
C20 F6 1.306(3)
C20 F4 1.310(3)
C21 C22 1.3945(19)
C21 C26 1.399(2)
C21 B1 1.611(2)
C22 C23 1.396(2)
C22 H22 0.95
C23 C24 1.380(2)
C23 C27 1.500(2)
C27 F7' 1.278(8)
C27 F9' 1.300(8)
C27 F8 1.305(5)
C27 F9 1.312(5)
C27 F8' 1.328(8)
C27 F7 1.346(4)
C24 C25 1.392(2)
C24 H24 0.95
C25 C26 1.388(2)
C25 C28 1.489(2)
C26 H26 0.95
C28 F10 1.330(2)
C28 F12 1.335(2)
C28 F11 1.341(2)
B1 H2C 1.40(2)
B2 P1 1.9206(19)
B2 H2B 1.18(4)
B2 H2C 1.21(2)
B2 H2A 1.05(4)
